data_4314992
loop_
_publ_author_name
'Xiao-Yi Yi'
'Tony C. H. Lam'
'Ian D. Williams'
'Wa-Hung Leung'

_publ_section_title
;
 Hydrolysis of Bis(p-nitrophenyl)phosphate by Tetravalent Metal Complexes
 with Kl\"aui's Oxygen Tripodal Ligand
;
_journal_name_full 'Inorganic Chemistry'
_journal_page_first 2232
_journal_page_last 2238
_journal_paper_doi 10.1021/ic902018u
_journal_volume 49
_journal_year 2010
_chemical_formula_sum 'C34 H70 Ce Co2 N2 O24 P6'
_chemical_formula_weight 1334.72
_chemical_name_systematic
; 
 ? 
;
_space_group_IT_number 15
_symmetry_cell_setting monoclinic
_symmetry_space_group_name_Hall '-C 2yc'
_symmetry_space_group_name_H-M 'C 1 2/c 1'
_atom_sites_solution_hydrogens geom
_atom_sites_solution_primary direct
_atom_sites_solution_secondary difmap
_audit_creation_method SHELXL-97
_cell_angle_alpha 90.00
_cell_angle_beta 110.673(2)
_cell_angle_gamma 90.00
_cell_formula_units_Z 4
_cell_length_a 20.351(4)
_cell_length_b 10.8702(18)
_cell_length_c 26.204(4)
_cell_measurement_reflns_used 9956
_cell_measurement_temperature 173(2)
_cell_measurement_theta_max 28.10
_cell_measurement_theta_min 2.15
_cell_volume 5423.6(16)
_computing_structure_refinement 'SHELXL-97 (Sheldrick, 1997)'
_computing_structure_solution 'SHELXS-97 (Sheldrick, 1990)'
_diffrn_ambient_temperature 173(2)
_diffrn_measured_fraction_theta_full 0.975
_diffrn_measured_fraction_theta_max 0.977
_diffrn_radiation_monochromator graphite
_diffrn_radiation_source 'fine-focus sealed tube'
_diffrn_radiation_type MoK\a
_diffrn_radiation_wavelength 0.71073
_diffrn_reflns_av_R_equivalents 0.0270
_diffrn_reflns_av_sigmaI/netI 0.0212
_diffrn_reflns_limit_h_max 25
_diffrn_reflns_limit_h_min -25
_diffrn_reflns_limit_k_max 13
_diffrn_reflns_limit_k_min -13
_diffrn_reflns_limit_l_max 32
_diffrn_reflns_limit_l_min -32
_diffrn_reflns_number 26583
_diffrn_reflns_theta_full 25.00
_diffrn_reflns_theta_max 26.00
_diffrn_reflns_theta_min 2.14
_exptl_absorpt_coefficient_mu 1.684
_exptl_absorpt_correction_T_max 1.00
_exptl_absorpt_correction_T_min 0.84
_exptl_absorpt_correction_type multi-scan
_exptl_absorpt_process_details SADABS
_exptl_crystal_colour orange
_exptl_crystal_density_diffrn 1.635
_exptl_crystal_density_method 'not measured'
_exptl_crystal_description block
_exptl_crystal_F_000 2728
_exptl_crystal_size_max 0.30
_exptl_crystal_size_mid 0.20
_exptl_crystal_size_min 0.08
_refine_diff_density_max 0.989
_refine_diff_density_min -0.405
_refine_diff_density_rms 0.073
_refine_ls_extinction_method none
_refine_ls_goodness_of_fit_ref 1.037
_refine_ls_hydrogen_treatment constr
_refine_ls_matrix_type full
_refine_ls_number_parameters 310
_refine_ls_number_reflns 5210
_refine_ls_number_restraints 4
_refine_ls_restrained_S_all 1.039
_refine_ls_R_factor_all 0.0307
_refine_ls_R_factor_gt 0.0272
_refine_ls_shift/su_max 0.002
_refine_ls_shift/su_mean 0.000
_refine_ls_structure_factor_coef Fsqd
_refine_ls_weighting_details 'calc w=1/[\s^2^(Fo^2^)+(0.0430P)^2^+4.0000P] where P=(Fo^2^+2Fc^2^)/3'
_refine_ls_weighting_scheme calc
_refine_ls_wR_factor_gt 0.0678
_refine_ls_wR_factor_ref 0.0693
_reflns_number_gt 4742
_reflns_number_total 5210
_reflns_threshold_expression >2sigma(I)
_cod_data_source_file ic902018u_si_001_3.cif
_cod_data_source_block complex3
_cod_depositor_comments
;
The following automatic conversions were performed:

'_symmetry_cell_setting' value 'Monoclinic' changed to 'monoclinic'
according to the built-in table from CIF Core dictionary named
'cif_core.dic' version 2.4.1 from 2010-06-29.

Automatic conversion script
Id: cif_fix_values 1646 2011-03-28 12:23:43Z adriana 
;
_cod_original_cell_volume 5423.4(16)
_cod_database_code 4314992

loop_
_symmetry_equiv_pos_as_xyz
'x, y, z'
'-x, y, -z+1/2'
'x+1/2, y+1/2, z'
'-x+1/2, y+1/2, -z+1/2'
'-x, -y, -z'
'x, -y, z-1/2'
'-x+1/2, -y+1/2, -z'
'x+1/2, -y+1/2, z-1/2'

loop_
_atom_site_label
_atom_site_type_symbol
_atom_site_fract_x
_atom_site_fract_y
_atom_site_fract_z
_atom_site_U_iso_or_equiv
_atom_site_adp_type
_atom_site_occupancy
_atom_site_symmetry_multiplicity
_atom_site_calc_flag
_atom_site_refinement_flags
_atom_site_disorder_assembly
_atom_site_disorder_group
Ce1 Ce 0.5000 0.193944(15) 0.2500 0.02638(7) Uani 1 2 d S . .
Co2 Co 0.414378(16) 0.33512(3) 0.081699(12) 0.03029(9) Uani 1 1 d . . .
P1 P 0.51062(3) 0.39517(6) 0.14422(2) 0.03135(14) Uani 1 1 d . . .
P2 P 0.36019(3) 0.33954(6) 0.13893(2) 0.03018(14) Uani 1 1 d . . .
P3 P 0.44300(3) 0.14554(6) 0.10348(2) 0.03194(14) Uani 1 1 d . . .
O1 O 0.57171(9) 0.3518(2) 0.12391(7) 0.0451(4) Uani 1 1 d . . .
O2 O 0.52225(10) 0.54107(17) 0.14423(7) 0.0446(4) Uani 1 1 d . . .
O3 O 0.34853(10) 0.48078(17) 0.14933(8) 0.0443(4) Uani 1 1 d . . .
O4 O 0.28114(9) 0.29144(18) 0.11253(8) 0.0434(4) Uani 1 1 d . . .
O5 O 0.37209(10) 0.06741(17) 0.07884(8) 0.0447(4) Uani 1 1 d . . .
O6 O 0.48795(10) 0.09003(19) 0.06987(7) 0.0479(5) Uani 1 1 d . B .
O7 O 0.52600(8) 0.35633(15) 0.20252(6) 0.0320(3) Uani 1 1 d . . .
O8 O 0.39346(8) 0.27319(16) 0.19239(6) 0.0324(3) Uani 1 1 d . . .
O9 O 0.47983(9) 0.11316(15) 0.16262(6) 0.0338(4) Uani 1 1 d . . .
O10 O 0.42590(10) 0.00485(17) 0.23379(8) 0.0437(4) Uani 1 1 d . . .
O11 O 0.38257(10) 0.13569(18) 0.27379(7) 0.0457(4) Uani 1 1 d . . .
O12 O 0.33259(13) -0.0421(2) 0.25189(11) 0.0709(7) Uani 1 1 d . . .
N1 N 0.37893(12) 0.0313(2) 0.25349(9) 0.0408(5) Uani 1 1 d . . .
C1 C 0.36795(19) 0.4850(3) 0.03358(12) 0.0569(8) Uani 1 1 d . . .
H1A H 0.3538 0.5641 0.0463 0.068 Uiso 1 1 calc R . .
C2 C 0.32527(16) 0.3788(3) 0.01545(11) 0.0547(8) Uani 1 1 d . . .
H2A H 0.2757 0.3697 0.0139 0.066 Uiso 1 1 calc R . .
C3 C 0.36314(18) 0.2910(3) 0.00024(11) 0.0520(8) Uani 1 1 d . . .
H3A H 0.3459 0.2075 -0.0145 0.062 Uiso 1 1 calc R . .
C4 C 0.43015(17) 0.3403(3) 0.00766(11) 0.0535(8) Uani 1 1 d . . .
H4A H 0.4687 0.2980 -0.0009 0.064 Uiso 1 1 calc R . .
C5 C 0.43233(18) 0.4597(3) 0.02775(11) 0.0549(8) Uani 1 1 d . . .
H5A H 0.4730 0.5175 0.0365 0.066 Uiso 1 1 calc R . .
C11 C 0.64526(14) 0.3731(3) 0.15739(12) 0.0492(7) Uani 1 1 d . . .
H11A H 0.6637 0.3032 0.1826 0.059 Uiso 1 1 calc R . .
H11B H 0.6498 0.4490 0.1793 0.059 Uiso 1 1 calc R . .
C12 C 0.68479(16) 0.3855(3) 0.11995(14) 0.0538(7) Uani 1 1 d . . .
H12A H 0.7344 0.4011 0.1411 0.081 Uiso 1 1 calc R . .
H12B H 0.6657 0.4543 0.0949 0.081 Uiso 1 1 calc R . .
H12C H 0.6805 0.3094 0.0990 0.081 Uiso 1 1 calc R . .
C13 C 0.4942(2) 0.6254(3) 0.17381(16) 0.0669(9) Uani 1 1 d . . .
H13A H 0.4433 0.6367 0.1537 0.080 Uiso 1 1 calc R . .
H13B H 0.5001 0.5900 0.2100 0.080 Uiso 1 1 calc R . .
C14 C 0.5288(2) 0.7429(3) 0.1811(2) 0.0798(11) Uani 1 1 d . . .
H14A H 0.5080 0.7982 0.2007 0.120 Uiso 1 1 calc R . .
H14B H 0.5229 0.7782 0.1453 0.120 Uiso 1 1 calc R . .
H14C H 0.5789 0.7323 0.2021 0.120 Uiso 1 1 calc R . .
C15 C 0.3211(2) 0.5137(3) 0.19187(15) 0.0624(9) Uani 1 1 d . . .
H15A H 0.2792 0.4632 0.1883 0.075 Uiso 1 1 calc R . .
H15B H 0.3570 0.4979 0.2282 0.075 Uiso 1 1 calc R . .
C16 C 0.3023(3) 0.6434(4) 0.18647(19) 0.0891(13) Uani 1 1 d . . .
H16A H 0.2843 0.6668 0.2152 0.134 Uiso 1 1 calc R . .
H16B H 0.2661 0.6580 0.1507 0.134 Uiso 1 1 calc R . .
H16C H 0.3440 0.6927 0.1899 0.134 Uiso 1 1 calc R . .
C17 C 0.25613(16) 0.1852(3) 0.13298(12) 0.0492(7) Uani 1 1 d D . .
H17A H 0.2967 0.1366 0.1566 0.059 Uiso 1 1 d R . .
H17B H 0.2286 0.1324 0.1020 0.059 Uiso 1 1 d R . .
C18 C 0.2242(3) 0.2133(6) 0.1725(3) 0.0622(14) Uiso 0.60 1 d PD . .
C18A C 0.1904(5) 0.2339(8) 0.1466(4) 0.061(2) Uiso 0.40 1 d PD . .
C19 C 0.37403(18) -0.0627(3) 0.09163(14) 0.0586(8) Uani 1 1 d . . .
H19A H 0.3708 -0.0740 0.1282 0.070 Uiso 1 1 calc R . .
H19B H 0.4190 -0.0987 0.0922 0.070 Uiso 1 1 calc R . .
C20 C 0.3149(2) -0.1254(3) 0.05029(16) 0.0664(9) Uani 1 1 d . . .
H20A H 0.3165 -0.2134 0.0588 0.100 Uiso 1 1 calc R . .
H20B H 0.3184 -0.1141 0.0142 0.100 Uiso 1 1 calc R . .
H20C H 0.2706 -0.0905 0.0503 0.100 Uiso 1 1 calc R . .
C21 C 0.56081(18) 0.0546(4) 0.09474(15) 0.0718(11) Uani 1 1 d D . .
H21A H 0.5854 0.1175 0.1222 0.086 Uiso 1 1 d R A 1
H21B H 0.5631 -0.0240 0.1144 0.086 Uiso 1 1 d R A 1
C22 C 0.5973(3) 0.0571(6) 0.0566(2) 0.0590(13) Uiso 0.60 1 d PD B .
C22A C 0.5890(6) -0.0237(12) 0.0694(5) 0.087(3) Uiso 0.40 1 d PD B 2

loop_
_atom_site_aniso_label
_atom_site_aniso_U_11
_atom_site_aniso_U_22
_atom_site_aniso_U_33
_atom_site_aniso_U_23
_atom_site_aniso_U_13
_atom_site_aniso_U_12
Ce1 0.03150(11) 0.02466(10) 0.02345(10) 0.000 0.01027(7) 0.000
Co2 0.03229(18) 0.03553(18) 0.02329(16) 0.00205(12) 0.01011(13) -0.00455(12)
P1 0.0342(3) 0.0334(3) 0.0276(3) 0.0013(2) 0.0123(2) -0.0075(2)
P2 0.0302(3) 0.0330(3) 0.0279(3) 0.0027(2) 0.0110(2) -0.0010(2)
P3 0.0356(3) 0.0340(3) 0.0267(3) -0.0050(2) 0.0115(3) -0.0042(2)
O1 0.0348(9) 0.0645(12) 0.0389(10) -0.0070(9) 0.0168(8) -0.0112(8)
O2 0.0596(12) 0.0364(10) 0.0391(10) 0.0022(8) 0.0191(9) -0.0125(8)
O3 0.0572(11) 0.0355(10) 0.0481(11) 0.0038(8) 0.0283(9) 0.0056(8)
O4 0.0332(9) 0.0567(12) 0.0366(10) 0.0131(8) 0.0080(8) -0.0064(8)
O5 0.0446(10) 0.0373(10) 0.0463(10) -0.0035(8) 0.0089(8) -0.0107(8)
O6 0.0521(11) 0.0600(12) 0.0345(9) -0.0091(9) 0.0188(8) 0.0047(9)
O7 0.0338(8) 0.0318(8) 0.0292(8) -0.0013(7) 0.0095(7) -0.0061(7)
O8 0.0323(8) 0.0389(9) 0.0268(8) 0.0010(7) 0.0115(7) -0.0004(7)
O9 0.0407(9) 0.0312(8) 0.0307(8) -0.0026(7) 0.0142(7) -0.0007(7)
O10 0.0515(11) 0.0409(10) 0.0430(10) -0.0017(8) 0.0219(9) -0.0092(8)
O11 0.0518(11) 0.0468(11) 0.0378(10) 0.0036(8) 0.0150(9) 0.0018(9)
O12 0.0616(14) 0.0631(15) 0.0948(18) 0.0073(13) 0.0359(13) -0.0243(12)
N1 0.0438(12) 0.0396(12) 0.0381(11) 0.0057(9) 0.0133(10) -0.0093(10)
C1 0.086(2) 0.0478(17) 0.0333(14) 0.0147(12) 0.0168(15) 0.0136(16)
C2 0.0413(15) 0.085(2) 0.0325(14) 0.0217(15) 0.0070(12) 0.0007(15)
C3 0.069(2) 0.0579(18) 0.0223(12) 0.0003(11) 0.0076(13) -0.0109(15)
C4 0.0571(18) 0.079(2) 0.0285(14) 0.0105(14) 0.0204(13) 0.0048(15)
C5 0.0633(19) 0.067(2) 0.0314(14) 0.0160(13) 0.0125(13) -0.0193(15)
C11 0.0358(14) 0.0659(19) 0.0455(15) 0.0036(14) 0.0140(12) -0.0067(13)
C12 0.0442(16) 0.0596(19) 0.0636(19) 0.0020(15) 0.0266(14) -0.0060(13)
C13 0.102(3) 0.0417(17) 0.074(2) -0.0081(15) 0.052(2) -0.0141(17)
C14 0.085(3) 0.0433(19) 0.112(3) -0.008(2) 0.036(2) -0.0058(18)
C15 0.087(2) 0.0496(18) 0.067(2) -0.0022(15) 0.0487(19) 0.0102(16)
C16 0.118(4) 0.072(3) 0.087(3) -0.002(2) 0.049(3) 0.042(2)
C17 0.0459(15) 0.0579(18) 0.0399(15) 0.0075(12) 0.0103(12) -0.0210(13)
C19 0.0622(19) 0.0384(15) 0.067(2) -0.0022(14) 0.0124(16) -0.0133(14)
C20 0.075(2) 0.0502(19) 0.075(2) -0.0153(17) 0.0287(19) -0.0172(16)
C21 0.0526(19) 0.106(3) 0.060(2) -0.020(2) 0.0236(16) 0.0156(19)

loop_
_atom_type_symbol
_atom_type_description
_atom_type_scat_dispersion_real
_atom_type_scat_dispersion_imag
_atom_type_scat_source
C C 0.0033 0.0016 'International Tables Vol C Tables 4.2.6.8 and 6.1.1.4'
H H 0.0000 0.0000 'International Tables Vol C Tables 4.2.6.8 and 6.1.1.4'
N N 0.0061 0.0033 'International Tables Vol C Tables 4.2.6.8 and 6.1.1.4'
O O 0.0106 0.0060 'International Tables Vol C Tables 4.2.6.8 and 6.1.1.4'
P P 0.1023 0.0942 'International Tables Vol C Tables 4.2.6.8 and 6.1.1.4'
Co Co 0.3494 0.9721 'International Tables Vol C Tables 4.2.6.8 and 6.1.1.4'
Ce Ce -0.2486 2.6331 'International Tables Vol C Tables 4.2.6.8 and 6.1.1.4'

loop_
_geom_angle_atom_site_label_1
_geom_angle_atom_site_label_2
_geom_angle_atom_site_label_3
_geom_angle
_geom_angle_site_symmetry_1
_geom_angle_site_symmetry_3
_geom_angle_publ_flag
O7 Ce1 O7 81.25(8) 2_655 . ?
O7 Ce1 O8 73.01(6) 2_655 2_655 ?
O7 Ce1 O8 74.34(6) . 2_655 ?
O7 Ce1 O8 74.34(6) 2_655 . ?
O7 Ce1 O8 73.01(6) . . ?
O8 Ce1 O8 136.53(8) 2_655 . ?
O7 Ce1 O9 75.92(6) 2_655 2_655 ?
O7 Ce1 O9 144.17(6) . 2_655 ?
O8 Ce1 O9 72.77(6) 2_655 2_655 ?
O8 Ce1 O9 124.96(6) . 2_655 ?
O7 Ce1 O9 144.17(6) 2_655 . ?
O7 Ce1 O9 75.92(6) . . ?
O8 Ce1 O9 124.96(6) 2_655 . ?
O8 Ce1 O9 72.77(6) . . ?
O9 Ce1 O9 136.10(8) 2_655 . ?
O7 Ce1 O10 118.57(6) 2_655 . ?
O7 Ce1 O10 140.54(6) . . ?
O8 Ce1 O10 141.66(6) 2_655 . ?
O8 Ce1 O10 79.97(6) . . ?
O9 Ce1 O10 75.23(6) 2_655 . ?
O9 Ce1 O10 68.84(6) . . ?
O7 Ce1 O10 140.54(6) 2_655 2_655 ?
O7 Ce1 O10 118.57(6) . 2_655 ?
O8 Ce1 O10 79.97(6) 2_655 2_655 ?
O8 Ce1 O10 141.66(6) . 2_655 ?
O9 Ce1 O10 68.84(6) 2_655 2_655 ?
O9 Ce1 O10 75.23(6) . 2_655 ?
O10 Ce1 O10 69.09(9) . 2_655 ?
O7 Ce1 O11 132.57(6) 2_655 2_655 ?
O7 Ce1 O11 70.93(6) . 2_655 ?
O8 Ce1 O11 63.04(6) 2_655 2_655 ?
O8 Ce1 O11 128.61(6) . 2_655 ?
O9 Ce1 O11 105.56(6) 2_655 2_655 ?
O9 Ce1 O11 63.86(6) . 2_655 ?
O10 Ce1 O11 107.05(6) . 2_655 ?
O10 Ce1 O11 47.72(6) 2_655 2_655 ?
O7 Ce1 O11 70.93(6) 2_655 . ?
O7 Ce1 O11 132.57(6) . . ?
O8 Ce1 O11 128.61(6) 2_655 . ?
O8 Ce1 O11 63.04(6) . . ?
O9 Ce1 O11 63.86(6) 2_655 . ?
O9 Ce1 O11 105.56(6) . . ?
O10 Ce1 O11 47.72(6) . . ?
O10 Ce1 O11 107.05(6) 2_655 . ?
O11 Ce1 O11 153.36(8) 2_655 . ?
C1 Co2 C3 66.42(13) . . ?
C1 Co2 C2 40.11(14) . . ?
C3 Co2 C2 38.59(13) . . ?
C1 Co2 C4 66.28(13) . . ?
C3 Co2 C4 39.82(13) . . ?
C2 Co2 C4 65.78(13) . . ?
C1 Co2 C5 39.36(14) . . ?
C3 Co2 C5 66.19(12) . . ?
C2 Co2 C5 66.04(12) . . ?
C4 Co2 C5 39.22(13) . . ?
C1 Co2 P2 99.82(10) . . ?
C3 Co2 P2 121.81(10) . . ?
C2 Co2 P2 93.81(9) . . ?
C4 Co2 P2 159.49(9) . . ?
C5 Co2 P2 135.62(11) . . ?
C1 Co2 P3 158.76(9) . . ?
C3 Co2 P3 92.42(9) . . ?
C2 Co2 P3 120.87(11) . . ?
C4 Co2 P3 99.01(10) . . ?
C5 Co2 P3 134.74(11) . . ?
P2 Co2 P3 89.65(3) . . ?
C1 Co2 P1 108.66(10) . . ?
C3 Co2 P1 147.23(10) . . ?
C2 Co2 P1 148.74(10) . . ?
C4 Co2 P1 107.58(9) . . ?
C5 Co2 P1 89.37(9) . . ?
P2 Co2 P1 90.87(3) . . ?
P3 Co2 P1 90.01(3) . . ?
O7 P1 O1 110.47(10) . . ?
O7 P1 O2 107.40(10) . . ?
O1 P1 O2 99.24(11) . . ?
O7 P1 Co2 119.44(7) . . ?
O1 P1 Co2 105.28(7) . . ?
O2 P1 Co2 113.12(8) . . ?
O8 P2 O3 110.35(10) . . ?
O8 P2 O4 107.40(9) . . ?
O3 P2 O4 101.62(11) . . ?
O8 P2 Co2 117.67(7) . . ?
O3 P2 Co2 106.54(7) . . ?
O4 P2 Co2 112.09(8) . . ?
O9 P3 O6 107.79(10) . . ?
O9 P3 O5 109.97(10) . . ?
O6 P3 O5 100.81(11) . . ?
O9 P3 Co2 118.96(7) . . ?
O6 P3 Co2 111.60(8) . . ?
O5 P3 Co2 106.18(8) . . ?
C11 O1 P1 120.62(18) . . ?
C13 O2 P1 122.85(18) . . ?
C15 O3 P2 119.23(18) . . ?
C17 O4 P2 122.37(17) . . ?
C19 O5 P3 118.47(18) . . ?
C21 O6 P3 123.27(18) . . ?
P1 O7 Ce1 138.57(9) . . ?
P2 O8 Ce1 142.22(10) . . ?
P3 O9 Ce1 140.17(10) . . ?
N1 O10 Ce1 103.95(14) . . ?
N1 O11 Ce1 92.20(14) . . ?
O12 N1 O11 122.5(3) . . ?
O12 N1 O10 121.3(2) . . ?
O11 N1 O10 116.1(2) . . ?
C5 C1 C2 106.8(3) . . ?
C5 C1 Co2 70.63(17) . . ?
C2 C1 Co2 70.02(17) . . ?
C3 C2 C1 108.8(3) . . ?
C3 C2 Co2 70.68(17) . . ?
C1 C2 Co2 69.87(16) . . ?
C2 C3 C4 108.1(3) . . ?
C2 C3 Co2 70.73(17) . . ?
C4 C3 Co2 70.17(16) . . ?
C5 C4 C3 107.8(3) . . ?
C5 C4 Co2 70.57(16) . . ?
C3 C4 Co2 70.01(16) . . ?
C4 C5 C1 108.6(3) . . ?
C4 C5 Co2 70.21(16) . . ?
C1 C5 Co2 70.01(16) . . ?
O1 C11 C12 107.3(2) . . ?
C14 C13 O2 111.6(3) . . ?
C16 C15 O3 108.8(3) . . ?
C18 C17 O4 114.0(3) . . ?
O4 C17 C18A 104.6(4) . . ?
C18A C18 C17 85.5(9) . . ?
C18 C18A C17 64.1(8) . . ?
O5 C19 C20 109.5(3) . . ?
C22A C21 O6 120.0(6) . . ?
C22 C21 O6 112.3(4) . . ?
C22A C22 C21 63.3(8) . . ?
C22 C22A C21 75.6(9) . . ?

loop_
_geom_bond_atom_site_label_1
_geom_bond_atom_site_label_2
_geom_bond_distance
_geom_bond_site_symmetry_2
_geom_bond_publ_flag
Ce1 O7 2.3256(16) 2_655 ?
Ce1 O7 2.3256(16) . ?
Ce1 O8 2.3261(16) 2_655 ?
Ce1 O8 2.3261(16) . ?
Ce1 O9 2.3492(16) 2_655 ?
Ce1 O9 2.3492(16) . ?
Ce1 O10 2.4955(18) . ?
Ce1 O10 2.4955(18) 2_655 ?
Ce1 O11 2.748(2) 2_655 ?
Ce1 O11 2.748(2) . ?
Co2 C1 2.073(3) . ?
Co2 C3 2.074(3) . ?
Co2 C2 2.075(3) . ?
Co2 C4 2.076(3) . ?
Co2 C5 2.081(3) . ?
Co2 P2 2.1529(7) . ?
Co2 P3 2.1627(8) . ?
Co2 P1 2.1634(7) . ?
P1 O7 1.5073(17) . ?
P1 O1 1.587(2) . ?
P1 O2 1.6035(19) . ?
P2 O8 1.5070(17) . ?
P2 O3 1.5917(19) . ?
P2 O4 1.5983(19) . ?
P3 O9 1.5056(17) . ?
P3 O6 1.5954(19) . ?
P3 O5 1.6008(19) . ?
O1 C11 1.462(3) . ?
O2 C13 1.441(4) . ?
O3 C15 1.457(4) . ?
O4 C17 1.440(3) . ?
O5 C19 1.451(3) . ?
O6 C21 1.446(4) . ?
O10 N1 1.269(3) . ?
O11 N1 1.245(3) . ?
O12 N1 1.225(3) . ?
C1 C5 1.399(5) . ?
C1 C2 1.422(5) . ?
C2 C3 1.371(5) . ?
C3 C4 1.413(5) . ?
C4 C5 1.395(5) . ?
C11 C12 1.478(4) . ?
C13 C14 1.438(5) . ?
C15 C16 1.454(5) . ?
C17 C18 1.437(7) . ?
C17 C18A 1.593(10) . ?
C18 C18A 0.809(9) . ?
C19 C20 1.472(4) . ?
C21 C22A 1.328(12) . ?
C21 C22 1.440(7) . ?
C22 C22A 0.976(12) . ?
